data_7241178
loop_
_publ_author_name
'Nunes Costa, Rogeria'
'Choquesillo-Lazarte, Duane'
'Cuffini, Silvia Lucia'
'Pidcock, Elna'
'Infantes, Lourdes'

_publ_section_title
;
 Invitation to Submit: The Cambridge Structural Database - A wealth of
 knowledge gained from a million structures Optimization and comparison of
 statistical tools for the prediction of multicomponent forms of a
 molecule: the antiretroviral Nevirapine as a case study
;
_journal_name_full CrystEngComm
_journal_paper_doi 10.1039/D0CE00948B
_journal_year 2020
_chemical_formula_moiety 'C15 H14 N4 O, C7 H6 O2'
_chemical_formula_sum 'C22 H20 N4 O3'
_chemical_formula_weight 388.42
_space_group_crystal_system monoclinic
_space_group_IT_number 14
_space_group_name_Hall '-P 2ybc'
_space_group_name_H-M_alt 'P 1 21/c 1'
_atom_sites_solution_hydrogens geom
_atom_sites_solution_primary direct
_audit_creation_date 2018-10-04
_audit_creation_method
;
Olex2 1.2
(compiled Feb 23 2017 12:17:46 for OlexSys, GUI svn.r5292)
;
_audit_update_record
;
2020-06-24 deposited with the CCDC.	2020-08-28 downloaded from the CCDC.
;
_cell_angle_alpha 90
_cell_angle_beta 92.977(8)
_cell_angle_gamma 90
_cell_formula_units_Z 4
_cell_length_a 9.934(2)
_cell_length_b 8.360(2)
_cell_length_c 23.571(6)
_cell_measurement_reflns_used 4106
_cell_measurement_temperature 300(2)
_cell_measurement_theta_max 24.33
_cell_measurement_theta_min 2.58
_cell_volume 1954.9(8)
_computing_cell_refinement 'SAINT V8.40A (Bruker, 2016)'
_computing_data_collection 'Bruker Apex3, 2019'
_computing_data_reduction 'SAINT V8.40A (Bruker, 2016)'
_computing_molecular_graphics 'Olex2 (Dolomanov et al., 2009)'
_computing_publication_material 'Olex2 (Dolomanov et al., 2009)'
_computing_structure_refinement 'ShelXL (Sheldrick, 2015)'
_computing_structure_solution 'ShelXS (Sheldrick, 2008)'
_diffrn_ambient_temperature 299.8
_diffrn_measured_fraction_theta_full 0.994
_diffrn_measured_fraction_theta_max 0.994
_diffrn_measurement_device_type 'Bruker D8 Venture'
_diffrn_measurement_method '\f and \w scans'
_diffrn_radiation_type MoK\a
_diffrn_radiation_wavelength 0.71073
_diffrn_reflns_av_R_equivalents 0.0938
_diffrn_reflns_av_unetI/netI 0.0896
_diffrn_reflns_Laue_measured_fraction_full 0.994
_diffrn_reflns_Laue_measured_fraction_max 0.994
_diffrn_reflns_limit_h_max 11
_diffrn_reflns_limit_h_min -11
_diffrn_reflns_limit_k_max 9
_diffrn_reflns_limit_k_min -9
_diffrn_reflns_limit_l_max 27
_diffrn_reflns_limit_l_min -26
_diffrn_reflns_number 16929
_diffrn_reflns_point_group_measured_fraction_full 0.994
_diffrn_reflns_point_group_measured_fraction_max 0.994
_diffrn_reflns_theta_full 25.069
_diffrn_reflns_theta_max 25.069
_diffrn_reflns_theta_min 2.585
_exptl_absorpt_coefficient_mu 0.090
_exptl_absorpt_correction_T_max 0.745162
_exptl_absorpt_correction_T_min 0.577417
_exptl_absorpt_correction_type multi-scan
_exptl_absorpt_process_details
;
SADABS-2016/2 (Bruker,2016/2) was used for absorption correction.
;
_exptl_crystal_colour colourless
_exptl_crystal_density_diffrn 1.320
_exptl_crystal_description block
_exptl_crystal_F_000 816
_exptl_crystal_size_max 0.13
_exptl_crystal_size_mid 0.11
_exptl_crystal_size_min 0.10
_refine_diff_density_max 0.260
_refine_diff_density_min -0.239
_refine_diff_density_rms 0.042
_refine_ls_extinction_coef 0.0116(12)
_refine_ls_extinction_expression Fc^*^=kFc[1+0.001xFc^2^\l^3^/sin(2\q)]^-1/4^
_refine_ls_extinction_method 'SHELXL-2016/6 (Sheldrick 2016)'
_refine_ls_goodness_of_fit_ref 1.038
_refine_ls_hydrogen_treatment constr
_refine_ls_matrix_type full
_refine_ls_number_parameters 279
_refine_ls_number_reflns 3441
_refine_ls_number_restraints 3
_refine_ls_restrained_S_all 1.039
_refine_ls_R_factor_all 0.1339
_refine_ls_R_factor_gt 0.0609
_refine_ls_shift/su_max 0.000
_refine_ls_shift/su_mean 0.000
_refine_ls_structure_factor_coef Fsqd
_refine_ls_weighting_details 'w=1/[\s^2^(Fo^2^)+(0.0371P)^2^+1.0895P] where P=(Fo^2^+2Fc^2^)/3'
_refine_ls_weighting_scheme calc
_refine_ls_wR_factor_gt 0.1165
_refine_ls_wR_factor_ref 0.1396
_reflns_Friedel_coverage 0.000
_reflns_number_gt 1957
_reflns_number_total 3441
_reflns_threshold_expression 'I > 2\s(I)'
_cod_data_source_file d0ce00948b2.cif
_cod_data_source_block nvp_ba_a
_cod_original_sg_symbol_H-M P2(1)/c
_cod_database_code 7241178
_shelx_shelxl_version_number 2016/6
_shelx_space_group_comment
;
The symmetry employed for this shelxl refinement is uniquely defined
by the following loop, which should always be used as a source of
symmetry information in preference to the above space-group names.
They are only intended as comments.
;
_olex2_refinement_description
;
1. Fixed Uiso
 At 1.2 times of:
  All C(H) groups, All C(H,H) groups, All N(H) groups
 At 1.5 times of:
  All C(H,H,H) groups, All O(H) groups
2. Uiso/Uaniso restraints and constraints
Uanis(O1A) = Uanis(O1B)
Uanis(C1A) = Uanis(C1B)
Uanis(N1A) = Uanis(N1B)
Uanis(C12A) = Uanis(C12B)
3. Same fragment restrains
{O1A, N1A, C1A, C12A} sigma for 1-2: 0.02, 1-3: 0.04
as
{O1B, N1B, C1B, C12B}
4. Others
 Sof(O1B)=Sof(N1B)=Sof(H1B)=Sof(C1B)=Sof(C12B)=Sof(H12D)=Sof(H12E)=Sof(H12F)=
 Sof(H10)=1-FVAR(1)
 Sof(O1A)=Sof(N1A)=Sof(H1A)=Sof(C1A)=Sof(C12A)=Sof(H12A)=Sof(H12B)=Sof(H12C)=
 Sof(H3)=FVAR(1)
5.a Ternary CH refined with riding coordinates:
 C13(H13)
5.b Secondary CH2 refined with riding coordinates:
 C14(H14A,H14B), C15(H15A,H15B)
5.c Aromatic/amide H refined with riding coordinates:
 N1A(H1A), N1B(H1B), C3(H3), C4(H4), C5(H5), C8(H8), C9(H9), C10(H10),
 C17(H17), C18(H18), C19(H19), C20(H20), C21(H21)
5.d Idealised Me refined as rotating group:
 C12A(H12A,H12B,H12C), C12B(H12D,H12E,H12F)
5.e Idealised tetrahedral OH refined as rotating group:
 O3(H3A)
;
_olex2_submission_special_instructions 'No special instructions were received'

loop_
_space_group_symop_operation_xyz
'x, y, z'
'-x, y+1/2, -z+1/2'
'-x, -y, -z'
'x, -y-1/2, z-1/2'

loop_
_atom_site_label
_atom_site_type_symbol
_atom_site_fract_x
_atom_site_fract_y
_atom_site_fract_z
_atom_site_U_iso_or_equiv
_atom_site_adp_type
_atom_site_occupancy
_atom_site_site_symmetry_order
_atom_site_calc_flag
_atom_site_refinement_flags_posn
_atom_site_refinement_flags_adp
_atom_site_refinement_flags_occupancy
_atom_site_disorder_assembly
_atom_site_disorder_group
O1A O 0.4262(3) 0.1689(3) 0.47973(12) 0.0483(8) Uani 0.720(3) 1 d D . P A 1
N1A N 0.4427(4) -0.0308(9) 0.4169(2) 0.0326(14) Uani 0.720(3) 1 d D . P A 1
H1A H 0.458219 -0.094549 0.445095 0.039 Uiso 0.720(3) 1 calc R . P A 1
C1A C 0.4074(11) 0.1210(7) 0.4302(4) 0.0366(17) Uani 0.720(3) 1 d D . P A 1
C12A C 0.6831(4) -0.2114(6) 0.3935(2) 0.0606(13) Uani 0.720(3) 1 d D . P A 1
H12A H 0.649310 -0.264641 0.425956 0.091 Uiso 0.720(3) 1 calc GR . P A 1
H12B H 0.717940 -0.108363 0.404727 0.091 Uiso 0.720(3) 1 calc GR . P A 1
H12C H 0.753726 -0.274294 0.378438 0.091 Uiso 0.720(3) 1 calc GR . P A 1
O1B O 0.5315(7) -0.1276(8) 0.4522(3) 0.0483(8) Uani 0.280(3) 1 d D . P A 2
N1B N 0.404(2) 0.084(2) 0.4294(10) 0.0326(14) Uani 0.280(3) 1 d D . P A 2
H1B H 0.388315 0.097231 0.464704 0.039 Uiso 0.280(3) 1 calc R . P A 2
C1B C 0.474(2) -0.048(3) 0.4172(10) 0.0366(17) Uani 0.280(3) 1 d D . P A 2
C12B C 0.4548(11) 0.4214(15) 0.4535(5) 0.0606(13) Uani 0.280(3) 1 d D . P A 2
H12D H 0.405894 0.391868 0.485952 0.091 Uiso 0.280(3) 1 calc GR . P A 2
H12E H 0.475240 0.533596 0.455149 0.091 Uiso 0.280(3) 1 calc GR . P A 2
H12F H 0.537179 0.361302 0.453431 0.091 Uiso 0.280(3) 1 calc GR . P A 2
O2 O 0.3442(3) -0.2895(4) 0.13341(11) 0.1071(12) Uani 1 1 d . . . . .
O3 O 0.1877(2) -0.1382(3) 0.16841(10) 0.0702(7) Uani 1 1 d . . . . .
H3A H 0.237188 -0.146580 0.197196 0.105 Uiso 1 1 calc GR . . . .
N2 N 0.2374(2) 0.0075(3) 0.33073(9) 0.0349(6) Uani 1 1 d . . . . .
N3 N 0.1970(2) 0.2751(3) 0.30698(10) 0.0470(7) Uani 1 1 d . . . . .
N4 N 0.3549(2) -0.1551(3) 0.26848(10) 0.0425(6) Uani 1 1 d . . . . .
C2 C 0.3453(3) 0.2202(3) 0.38759(12) 0.0376(7) Uani 1 1 d . . . . .
C3 C 0.3644(3) 0.3834(4) 0.39618(15) 0.0534(9) Uani 1 1 d . . . . .
H3 H 0.420168 0.420371 0.426274 0.064 Uiso 0.720(3) 1 calc R . P A 1
C4 C 0.2996(3) 0.4890(4) 0.35958(16) 0.0617(10) Uani 1 1 d . . . . .
H4 H 0.311724 0.598725 0.364001 0.074 Uiso 1 1 calc R . . . .
C5 C 0.2173(4) 0.4303(4) 0.31676(15) 0.0589(10) Uani 1 1 d . . . . .
H5 H 0.172281 0.503041 0.292729 0.071 Uiso 1 1 calc R . . . .
C6 C 0.2621(3) 0.1720(3) 0.34185(11) 0.0355(7) Uani 1 1 d . . . . .
C7 C 0.3522(3) -0.0841(3) 0.31957(12) 0.0344(7) Uani 1 1 d . . . . .
C8 C 0.4626(3) -0.2445(4) 0.25803(14) 0.0546(9) Uani 1 1 d . . . . .
H8 H 0.464291 -0.296454 0.223177 0.066 Uiso 1 1 calc R . . . .
C9 C 0.5706(3) -0.2635(4) 0.29613(14) 0.0554(9) Uani 1 1 d . . . . .
H9 H 0.644010 -0.325329 0.286724 0.066 Uiso 1 1 calc R . . . .
C10 C 0.5693(3) -0.1905(4) 0.34827(13) 0.0465(8) Uani 1 1 d . . . . .
H10 H 0.641364 -0.201832 0.374761 0.056 Uiso 0.280(3) 1 calc R . P A 2
C11 C 0.4576(3) -0.0991(3) 0.36045(12) 0.0368(7) Uani 1 1 d . . . . .
C13 C 0.1141(3) -0.0294(3) 0.29755(12) 0.0413(8) Uani 1 1 d . . . . .
H13 H 0.108786 0.003740 0.257614 0.050 Uiso 1 1 calc R . . . .
C14 C 0.0432(3) -0.1790(4) 0.31224(14) 0.0536(9) Uani 1 1 d . . . . .
H14A H 0.084303 -0.245811 0.341998 0.064 Uiso 1 1 calc R . . . .
H14B H -0.004700 -0.236749 0.281728 0.064 Uiso 1 1 calc R . . . .
C15 C -0.0113(3) -0.0204(4) 0.32887(14) 0.0521(9) Uani 1 1 d . . . . .
H15A H -0.092218 0.018009 0.308455 0.062 Uiso 1 1 calc R . . . .
H15B H -0.003227 0.008949 0.368716 0.062 Uiso 1 1 calc R . . . .
C16 C 0.1537(3) -0.2259(4) 0.07417(13) 0.0478(8) Uani 1 1 d . . . . .
C17 C 0.2052(4) -0.2981(5) 0.02726(15) 0.0718(11) Uani 1 1 d . . . . .
H17 H 0.292946 -0.337284 0.029498 0.086 Uiso 1 1 calc R . . . .
C18 C 0.1289(4) -0.3128(5) -0.02234(16) 0.0844(13) Uani 1 1 d . . . . .
H18 H 0.165332 -0.359448 -0.053925 0.101 Uiso 1 1 calc R . . . .
C19 C 0.0002(4) -0.2592(6) -0.02539(17) 0.0898(14) Uani 1 1 d . . . . .
H19 H -0.052059 -0.270309 -0.059048 0.108 Uiso 1 1 calc R . . . .
C20 C -0.0532(4) -0.1894(6) 0.02027(18) 0.0927(15) Uani 1 1 d . . . . .
H20 H -0.141948 -0.153523 0.017910 0.111 Uiso 1 1 calc R . . . .
C21 C 0.0243(3) -0.1714(5) 0.07041(15) 0.0670(11) Uani 1 1 d . . . . .
H21 H -0.011957 -0.122115 0.101517 0.080 Uiso 1 1 calc R . . . .
C22 C 0.2382(4) -0.2192(4) 0.12730(14) 0.0569(9) Uani 1 1 d . . . . .

loop_
_atom_site_aniso_label
_atom_site_aniso_U_11
_atom_site_aniso_U_22
_atom_site_aniso_U_33
_atom_site_aniso_U_23
_atom_site_aniso_U_13
_atom_site_aniso_U_12
O1A 0.0676(19) 0.0428(16) 0.0330(16) -0.0074(13) -0.0116(13) 0.0096(14)
N1A 0.037(3) 0.038(3) 0.022(2) 0.009(2) -0.008(2) 0.006(3)
C1A 0.039(3) 0.025(4) 0.046(3) -0.005(3) 0.007(2) -0.004(3)
C12A 0.044(3) 0.075(3) 0.062(3) -0.007(2) -0.007(2) 0.014(2)
O1B 0.0676(19) 0.0428(16) 0.0330(16) -0.0074(13) -0.0116(13) 0.0096(14)
N1B 0.037(3) 0.038(3) 0.022(2) 0.009(2) -0.008(2) 0.006(3)
C1B 0.039(3) 0.025(4) 0.046(3) -0.005(3) 0.007(2) -0.004(3)
C12B 0.044(3) 0.075(3) 0.062(3) -0.007(2) -0.007(2) 0.014(2)
O2 0.076(2) 0.178(3) 0.0656(18) -0.0361(19) -0.0152(15) 0.054(2)
O3 0.0772(18) 0.0846(17) 0.0481(15) -0.0156(14) -0.0022(13) 0.0213(15)
N2 0.0336(14) 0.0338(14) 0.0365(14) -0.0050(11) -0.0065(11) 0.0051(11)
N3 0.0586(17) 0.0428(17) 0.0392(15) 0.0052(12) -0.0029(12) 0.0098(13)
N4 0.0465(16) 0.0454(15) 0.0350(16) -0.0016(12) -0.0020(11) 0.0091(13)
C2 0.0399(17) 0.0365(17) 0.0362(17) 0.0002(14) 0.0020(14) -0.0008(14)
C3 0.055(2) 0.044(2) 0.061(2) -0.0080(17) -0.0006(17) -0.0050(17)
C4 0.076(3) 0.0346(19) 0.074(3) 0.0024(19) 0.002(2) -0.0057(18)
C5 0.084(3) 0.033(2) 0.059(2) 0.0114(17) -0.002(2) 0.0052(18)
C6 0.0375(17) 0.0365(17) 0.0326(17) -0.0017(14) 0.0039(13) 0.0008(14)
C7 0.0374(18) 0.0324(16) 0.0331(18) 0.0026(14) -0.0013(13) -0.0018(14)
C8 0.059(2) 0.063(2) 0.042(2) -0.0067(17) 0.0005(17) 0.0145(19)
C9 0.049(2) 0.063(2) 0.054(2) -0.0003(18) -0.0002(17) 0.0205(18)
C10 0.0423(19) 0.052(2) 0.044(2) 0.0031(16) -0.0063(15) 0.0056(16)
C11 0.0380(18) 0.0341(16) 0.0378(19) 0.0025(14) -0.0015(14) -0.0011(14)
C13 0.0379(18) 0.0476(19) 0.0372(18) -0.0040(15) -0.0088(14) 0.0040(15)
C14 0.050(2) 0.049(2) 0.061(2) -0.0130(17) -0.0127(16) -0.0030(17)
C15 0.042(2) 0.061(2) 0.052(2) -0.0137(17) -0.0064(16) 0.0086(17)
C16 0.045(2) 0.056(2) 0.042(2) 0.0002(16) 0.0008(15) 0.0026(17)
C17 0.059(2) 0.103(3) 0.053(2) -0.013(2) -0.0051(19) 0.020(2)
C18 0.071(3) 0.123(4) 0.058(3) -0.025(2) -0.008(2) 0.023(3)
C19 0.068(3) 0.147(4) 0.053(3) -0.019(3) -0.012(2) 0.010(3)
C20 0.049(2) 0.159(4) 0.069(3) 0.006(3) -0.004(2) 0.027(3)
C21 0.058(2) 0.094(3) 0.050(2) 0.002(2) 0.0087(18) 0.012(2)
C22 0.052(2) 0.071(2) 0.049(2) -0.0072(19) 0.0050(18) 0.006(2)

loop_
_atom_type_symbol
_atom_type_description
_atom_type_scat_dispersion_real
_atom_type_scat_dispersion_imag
_atom_type_scat_source
C C 0.0033 0.0016 'International Tables Vol C Tables 4.2.6.8 and 6.1.1.4'
H H 0.0000 0.0000 'International Tables Vol C Tables 4.2.6.8 and 6.1.1.4'
N N 0.0061 0.0033 'International Tables Vol C Tables 4.2.6.8 and 6.1.1.4'
O O 0.0106 0.0060 'International Tables Vol C Tables 4.2.6.8 and 6.1.1.4'

loop_
_geom_angle_atom_site_label_1
_geom_angle_atom_site_label_2
_geom_angle_atom_site_label_3
_geom_angle
_geom_angle_site_symmetry_1
_geom_angle_site_symmetry_3
_geom_angle_publ_flag
C1A N1A H1A 116.0 . . ?
C1A N1A C11 128.0(6) . . ?
C11 N1A H1A 116.0 . . ?
O1A C1A N1A 119.5(7) . . ?
O1A C1A C2 121.1(6) . . ?
N1A C1A C2 119.4(7) . . ?
H12A C12A H12B 109.5 . . ?
H12A C12A H12C 109.5 . . ?
H12B C12A H12C 109.5 . . ?
C10 C12A H12A 109.5 . . ?
C10 C12A H12B 109.5 . . ?
C10 C12A H12C 109.5 . . ?
C1B N1B H1B 115.5 . . ?
C1B N1B C2 129(2) . . ?
C2 N1B H1B 115.5 . . ?
O1B C1B N1B 123(2) . . ?
O1B C1B C11 121(2) . . ?
N1B C1B C11 114.8(19) . . ?
H12D C12B H12E 109.5 . . ?
H12D C12B H12F 109.5 . . ?
H12E C12B H12F 109.5 . . ?
C3 C12B H12D 109.5 . . ?
C3 C12B H12E 109.5 . . ?
C3 C12B H12F 109.5 . . ?
C22 O3 H3A 109.5 . . ?
C6 N2 C13 116.0(2) . . ?
C7 N2 C6 115.3(2) . . ?
C7 N2 C13 116.9(2) . . ?
C5 N3 C6 117.3(3) . . ?
C8 N4 C7 117.7(2) . . ?
C3 C2 C1A 114.8(4) . . ?
C3 C2 N1B 124.5(8) . . ?
C6 C2 C1A 127.0(4) . . ?
C6 C2 N1B 117.3(8) . . ?
C6 C2 C3 118.0(3) . . ?
C2 C3 C12B 112.3(5) . . ?
C2 C3 H3 120.5 . . ?
C4 C3 C12B 128.5(5) . . ?
C4 C3 C2 119.0(3) . . ?
C4 C3 H3 120.5 . . ?
C3 C4 H4 120.7 . . ?
C5 C4 C3 118.7(3) . . ?
C5 C4 H4 120.7 . . ?
N3 C5 C4 124.2(3) . . ?
N3 C5 H5 117.9 . . ?
C4 C5 H5 117.9 . . ?
N3 C6 N2 116.0(2) . . ?
N3 C6 C2 122.9(3) . . ?
C2 C6 N2 121.1(2) . . ?
N4 C7 N2 117.5(2) . . ?
N4 C7 C11 122.1(3) . . ?
C11 C7 N2 120.4(3) . . ?
N4 C8 H8 118.3 . . ?
N4 C8 C9 123.3(3) . . ?
C9 C8 H8 118.3 . . ?
C8 C9 H9 120.3 . . ?
C8 C9 C10 119.4(3) . . ?
C10 C9 H9 120.3 . . ?
C9 C10 C12A 122.3(3) . . ?
C9 C10 H10 120.8 . . ?
C9 C10 C11 118.3(3) . . ?
C11 C10 C12A 119.3(3) . . ?
C11 C10 H10 120.8 . . ?
C7 C11 N1A 119.1(3) . . ?
C7 C11 C1B 132.5(9) . . ?
C10 C11 N1A 121.5(3) . . ?
C10 C11 C1B 108.1(9) . . ?
C10 C11 C7 119.1(3) . . ?
N2 C13 H13 117.3 . . ?
N2 C13 C14 116.8(2) . . ?
N2 C13 C15 115.3(2) . . ?
C14 C13 H13 117.3 . . ?
C15 C13 H13 117.3 . . ?
C15 C13 C14 60.4(2) . . ?
C13 C14 H14A 117.8 . . ?
C13 C14 H14B 117.8 . . ?
C13 C14 C15 59.7(2) . . ?
H14A C14 H14B 114.9 . . ?
C15 C14 H14A 117.8 . . ?
C15 C14 H14B 117.8 . . ?
C13 C15 C14 59.9(2) . . ?
C13 C15 H15A 117.8 . . ?
C13 C15 H15B 117.8 . . ?
C14 C15 H15A 117.8 . . ?
C14 C15 H15B 117.8 . . ?
H15A C15 H15B 114.9 . . ?
C17 C16 C22 118.6(3) . . ?
C21 C16 C17 118.8(3) . . ?
C21 C16 C22 122.5(3) . . ?
C16 C17 H17 119.6 . . ?
C18 C17 C16 120.8(3) . . ?
C18 C17 H17 119.6 . . ?
C17 C18 H18 120.1 . . ?
C19 C18 C17 119.8(4) . . ?
C19 C18 H18 120.1 . . ?
C18 C19 H19 119.7 . . ?
C18 C19 C20 120.5(4) . . ?
C20 C19 H19 119.7 . . ?
C19 C20 H20 120.0 . . ?
C19 C20 C21 120.0(4) . . ?
C21 C20 H20 120.0 . . ?
C16 C21 C20 120.0(3) . . ?
C16 C21 H21 120.0 . . ?
C20 C21 H21 120.0 . . ?
O2 C22 O3 122.0(3) . . ?
O2 C22 C16 122.6(3) . . ?
O3 C22 C16 115.3(3) . . ?

loop_
_geom_bond_atom_site_label_1
_geom_bond_atom_site_label_2
_geom_bond_distance
_geom_bond_site_symmetry_2
_geom_bond_publ_flag
O1A C1A 1.239(10) . ?
N1A H1A 0.8600 . ?
N1A C1A 1.357(6) . ?
N1A C11 1.462(7) . ?
C1A C2 1.419(9) . ?
C12A H12A 0.9600 . ?
C12A H12B 0.9600 . ?
C12A H12C 0.9600 . ?
C12A C10 1.524(5) . ?
O1B C1B 1.185(18) . ?
N1B H1B 0.8600 . ?
N1B C1B 1.344(15) . ?
N1B C2 1.594(19) . ?
C1B C11 1.41(3) . ?
C12B H12D 0.9600 . ?
C12B H12E 0.9600 . ?
C12B H12F 0.9600 . ?
C12B C3 1.615(11) . ?
O2 C22 1.208(4) . ?
O3 H3A 0.8200 . ?
O3 C22 1.304(4) . ?
N2 C6 1.420(3) . ?
N2 C7 1.410(3) . ?
N2 C13 1.451(3) . ?
N3 C5 1.331(4) . ?
N3 C6 1.335(3) . ?
N4 C7 1.344(3) . ?
N4 C8 1.338(4) . ?
C2 C3 1.391(4) . ?
C2 C6 1.384(4) . ?
C3 H3 0.9300 . ?
C3 C4 1.371(4) . ?
C4 H4 0.9300 . ?
C4 C5 1.357(4) . ?
C5 H5 0.9300 . ?
C7 C11 1.391(4) . ?
C8 H8 0.9300 . ?
C8 C9 1.372(4) . ?
C9 H9 0.9300 . ?
C9 C10 1.373(4) . ?
C10 H10 0.9300 . ?
C10 C11 1.389(4) . ?
C13 H13 0.9800 . ?
C13 C14 1.485(4) . ?
C13 C15 1.482(4) . ?
C14 H14A 0.9700 . ?
C14 H14B 0.9700 . ?
C14 C15 1.493(4) . ?
C15 H15A 0.9700 . ?
C15 H15B 0.9700 . ?
C16 C17 1.381(5) . ?
C16 C21 1.362(4) . ?
C16 C22 1.472(4) . ?
C17 H17 0.9300 . ?
C17 C18 1.365(5) . ?
C18 H18 0.9300 . ?
C18 C19 1.354(5) . ?
C19 H19 0.9300 . ?
C19 C20 1.356(5) . ?
C20 H20 0.9300 . ?
C20 C21 1.385(5) . ?
C21 H21 0.9300 . ?

loop_
_geom_torsion_atom_site_label_1
_geom_torsion_atom_site_label_2
_geom_torsion_atom_site_label_3
_geom_torsion_atom_site_label_4
_geom_torsion
_geom_torsion_site_symmetry_1
_geom_torsion_site_symmetry_2
_geom_torsion_site_symmetry_3
_geom_torsion_site_symmetry_4
_geom_torsion_publ_flag
O1A C1A C2 C3 28.4(10) . . . . ?
O1A C1A C2 C6 -146.8(6) . . . . ?
N1A C1A C2 C3 -153.8(7) . . . . ?
N1A C1A C2 C6 31.0(12) . . . . ?
C1A N1A C11 C7 -52.7(10) . . . . ?
C1A N1A C11 C10 133.0(7) . . . . ?
C1A C2 C3 C4 -175.1(6) . . . . ?
C1A C2 C6 N2 -4.5(7) . . . . ?
C1A C2 C6 N3 173.0(6) . . . . ?
C12A C10 C11 N1A -3.9(6) . . . . ?
C12A C10 C11 C7 -178.2(3) . . . . ?
O1B C1B C11 C7 142.8(14) . . . . ?
O1B C1B C11 C10 -32(2) . . . . ?
N1B C1B C11 C7 -28(3) . . . . ?
N1B C1B C11 C10 156.8(19) . . . . ?
N1B C2 C3 C12B 0.7(13) . . . . ?
N1B C2 C3 C4 -174.6(12) . . . . ?
N1B C2 C6 N2 -4.0(12) . . . . ?
N1B C2 C6 N3 173.5(11) . . . . ?
C1B N1B C2 C3 -130(2) . . . . ?
C1B N1B C2 C6 55(3) . . . . ?
C12B C3 C4 C5 -173.4(6) . . . . ?
N2 C7 C11 N1A 5.4(5) . . . . ?
N2 C7 C11 C1B 5.5(15) . . . . ?
N2 C7 C11 C10 179.9(3) . . . . ?
N2 C13 C14 C15 105.4(3) . . . . ?
N2 C13 C15 C14 -107.7(3) . . . . ?
N4 C7 C11 N1A -174.5(4) . . . . ?
N4 C7 C11 C1B -174.4(15) . . . . ?
N4 C7 C11 C10 -0.1(4) . . . . ?
N4 C8 C9 C10 1.2(5) . . . . ?
C2 N1B C1B O1B 167.1(16) . . . . ?
C2 N1B C1B C11 -22(4) . . . . ?
C2 C3 C4 C5 1.0(5) . . . . ?
C3 C2 C6 N2 -179.6(3) . . . . ?
C3 C2 C6 N3 -2.0(4) . . . . ?
C3 C4 C5 N3 -1.5(6) . . . . ?
C5 N3 C6 N2 179.4(3) . . . . ?
C5 N3 C6 C2 1.7(4) . . . . ?
C6 N2 C7 N4 -118.7(3) . . . . ?
C6 N2 C7 C11 61.4(3) . . . . ?
C6 N2 C13 C14 -144.8(3) . . . . ?
C6 N2 C13 C15 -76.7(3) . . . . ?
C6 N3 C5 C4 0.1(5) . . . . ?
C6 C2 C3 C12B 175.9(5) . . . . ?
C6 C2 C3 C4 0.6(5) . . . . ?
C7 N2 C6 N3 121.1(3) . . . . ?
C7 N2 C6 C2 -61.2(3) . . . . ?
C7 N2 C13 C14 74.0(3) . . . . ?
C7 N2 C13 C15 142.1(3) . . . . ?
C7 N4 C8 C9 -1.7(5) . . . . ?
C8 N4 C7 N2 -178.8(3) . . . . ?
C8 N4 C7 C11 1.1(4) . . . . ?
C8 C9 C10 C12A 177.6(4) . . . . ?
C8 C9 C10 C11 -0.1(5) . . . . ?
C9 C10 C11 N1A 173.9(4) . . . . ?
C9 C10 C11 C1B 175.2(12) . . . . ?
C9 C10 C11 C7 -0.4(4) . . . . ?
C11 N1A C1A O1A -165.1(5) . . . . ?
C11 N1A C1A C2 17.1(14) . . . . ?
C13 N2 C6 N3 -20.8(4) . . . . ?
C13 N2 C6 C2 156.9(3) . . . . ?
C13 N2 C7 N4 22.8(4) . . . . ?
C13 N2 C7 C11 -157.1(3) . . . . ?
C16 C17 C18 C19 -1.5(7) . . . . ?
C17 C16 C21 C20 0.2(6) . . . . ?
C17 C16 C22 O2 -8.5(6) . . . . ?
C17 C16 C22 O3 174.7(3) . . . . ?
C17 C18 C19 C20 0.7(7) . . . . ?
C18 C19 C20 C21 0.4(8) . . . . ?
C19 C20 C21 C16 -0.9(7) . . . . ?
C21 C16 C17 C18 1.0(6) . . . . ?
C21 C16 C22 O2 167.9(4) . . . . ?
C21 C16 C22 O3 -9.0(5) . . . . ?
C22 C16 C17 C18 177.5(4) . . . . ?
C22 C16 C21 C20 -176.1(4) . . . . ?
